data_1526835
loop_
_publ_author_name
'Toda, K.'
'Sato, M.'
'Honda, M.'
'Ishimoto, Y.'
'Ye, Z.-G.'

_publ_section_title
;
 Oxygen defect in non-stoichiometric europium orthoniobate, Eux Nb
 O4-1.5(1-x)
;
_journal_name_full 'Solid State Ionics'
_journal_page_first 25
_journal_page_last 30
_journal_volume 136
_journal_year 2000
_chemical_formula_sum 'Eu0.45 Nb O3.175'
_space_group_IT_number 15
_symmetry_space_group_name_Hall '-I 2ya'
_symmetry_space_group_name_H-M 'I 1 2/a 1'
_cell_angle_alpha 90
_cell_angle_beta 94.614
_cell_angle_gamma 90
_cell_formula_units_Z 4
_cell_length_a 5.1178
_cell_length_b 11.1384
_cell_length_c 5.398
_cell_volume 306.711
_citation_journal_id_ASTM SSIOD3
_cod_data_source_file Toda_SSIOD3_2000_599.cif
_cod_data_source_block Eu0.45Nb1O3.175
_cod_original_cell_volume 306.7109
_cod_original_sg_symbol_Hall '-C 2yc (x+z,y,-x)'
_cod_original_formula_sum 'Eu0.45 Nb1 O3.175'
_cod_database_code 1526835

loop_
_symmetry_equiv_pos_as_xyz
x,y,z
-x+1/2,y,-z
-x,-y,-z
x-1/2,-y,z
x+1/2,y+1/2,z+1/2
-x+1,y+1/2,-z+1/2
-x+1/2,-y+1/2,-z+1/2
x,-y+1/2,z+1/2

loop_
_atom_site_label
_atom_site_type_symbol
_atom_site_fract_x
_atom_site_fract_y
_atom_site_fract_z
_atom_site_occupancy
_atom_site_U_iso_or_equiv
O2 O-2 0.487 0.199 0.29 0.7937 0.0
Nb1 Nb+5 0.25 0.1279 0 1 0.0
Eu1 Eu+3 0.25 0.6068 0 0.45 0.0
O1 O-2 -0.046 0.044 0.236 0.7937 0.0
